data_4519249
loop_
_publ_author_name
'Gonell, Sergio'
'Assaf, Eric A.'
'Lloret-Fillol, Julio'
'Miller, Alexander J. M.'

_publ_section_title
;
 An Iron Bis(carbene) Catalyst for Low Overpotential CO2 Electroreduction
 to CO: Mechanistic Insights from Kinetic Zone Diagrams, Spectroscopy, and
 Theory
;
_journal_issue 24
_journal_name_full 'ACS Catalysis'
_journal_page_first 15212
_journal_page_last 15222
_journal_paper_doi 10.1021/acscatal.1c04414
_journal_volume 11
_journal_year 2021
_chemical_absolute_configuration ad
_chemical_formula_sum 'C26 H26 F12 Fe N8 P2'
_chemical_formula_weight 796.34
_space_group_crystal_system orthorhombic
_space_group_IT_number 19
_space_group_name_Hall 'P 2ac 2ab'
_space_group_name_H-M_alt 'P 21 21 21'
_atom_sites_solution_hydrogens geom
_audit_creation_method SHELXL-2018/3
_cell_angle_alpha 90
_cell_angle_beta 90
_cell_angle_gamma 90
_cell_formula_units_Z 4
_cell_length_a 8.1567(14)
_cell_length_b 10.4245(19)
_cell_length_c 35.595(6)
_cell_measurement_reflns_used 9565
_cell_measurement_temperature 100(2)
_cell_measurement_theta_max 28.72
_cell_measurement_theta_min 2.26
_cell_volume 3026.6(9)
_computing_cell_refinement 'Bruker APEX3 v2015.9-0'
_computing_data_collection 'Bruker APEX3 v2015.9-0'
_computing_data_reduction 'Bruker APEX3 v2015.9-0'
_computing_molecular_graphics
;
 SHELXle: C.B. Huebschle, G.M. Sheldrick & B. Dittrich
 J.Appl.Cryst. (2011) 44, 1281-1284.
;
_computing_publication_material 'SHELXL-2018/3 (Sheldrick, 2018)'
_computing_structure_refinement 'SHELXL-2018/3 (Sheldrick, 2018)'
_computing_structure_solution
;
  SHELXT V2018/2 (Sheldrick 2018); G.M. Sheldrick (2015)
 "SHELXT - Integrated space-group and crystal-structure
 determination", Acta Cryst., A71, 3-8. 
;
_diffrn_ambient_temperature 100(2)
_diffrn_detector_area_resol_mean 512
_diffrn_detector_type '4K CCD area detector APEX II'
_diffrn_measured_fraction_theta_full 1.000
_diffrn_measured_fraction_theta_max 0.985
_diffrn_measurement_device_type 'APEX DUO Kappa 4-axis goniometer'
_diffrn_measurement_method
;
 Fullsphere data collection, phi and omega scans
;
_diffrn_radiation_monochromator 'Quazar MX Multilayer Optics'
_diffrn_radiation_type MoK\a
_diffrn_radiation_wavelength 0.71073
_diffrn_reflns_av_R_equivalents 0.0586
_diffrn_reflns_av_unetI/netI 0.0361
_diffrn_reflns_Laue_measured_fraction_full 1.000
_diffrn_reflns_Laue_measured_fraction_max 0.985
_diffrn_reflns_limit_h_max 11
_diffrn_reflns_limit_h_min -11
_diffrn_reflns_limit_k_max 14
_diffrn_reflns_limit_k_min -14
_diffrn_reflns_limit_l_max 49
_diffrn_reflns_limit_l_min -49
_diffrn_reflns_number 93669
_diffrn_reflns_point_group_measured_fraction_full 1.000
_diffrn_reflns_point_group_measured_fraction_max 0.973
_diffrn_reflns_theta_full 25.242
_diffrn_reflns_theta_max 29.946
_diffrn_reflns_theta_min 2.036
_diffrn_source 'Microfocus source E025 IuS'
_diffrn_source_current 0.6
_diffrn_source_power 50
_diffrn_source_size '0.2 mm x 0.2 mm fine focus'
_diffrn_source_type 'Bruker APEX DUO'
_exptl_absorpt_coefficient_mu 0.714
_exptl_absorpt_correction_T_max 0.7460
_exptl_absorpt_correction_T_min 0.6523
_exptl_absorpt_correction_type multi-scan
_exptl_absorpt_process_details SADABS-2016/2
_exptl_crystal_colour brown
_exptl_crystal_density_diffrn 1.748
_exptl_crystal_description block
_exptl_crystal_F_000 1608
_exptl_crystal_size_max 0.400
_exptl_crystal_size_mid 0.100
_exptl_crystal_size_min 0.040
_refine_diff_density_max 1.158
_refine_diff_density_min -0.910
_refine_diff_density_rms 0.146
_refine_ls_abs_structure_details
;
 Refined as an inversion twin.
;
_refine_ls_abs_structure_Flack 0.50(4)
_refine_ls_extinction_method none
_refine_ls_goodness_of_fit_ref 1.209
_refine_ls_hydrogen_treatment constr
_refine_ls_matrix_type full
_refine_ls_number_parameters 501
_refine_ls_number_reflns 8571
_refine_ls_number_restraints 441
_refine_ls_restrained_S_all 1.197
_refine_ls_R_factor_all 0.0828
_refine_ls_R_factor_gt 0.0762
_refine_ls_shift/su_max 0.000
_refine_ls_shift/su_mean 0.000
_refine_ls_structure_factor_coef Fsqd
_refine_ls_weighting_details 'w=1/[\s^2^(Fo^2^)+(0.0315P)^2^+19.3599P] where P=(Fo^2^+2Fc^2^)/3'
_refine_ls_weighting_scheme calc
_refine_ls_wR_factor_gt 0.1746
_refine_ls_wR_factor_ref 0.1771
_reflns_Friedel_coverage 0.752
_reflns_Friedel_fraction_full 1.000
_reflns_Friedel_fraction_max 0.956
_reflns_number_gt 7972
_reflns_number_total 8571
_reflns_threshold_expression 'I > 2\s(I)'
_cod_data_source_file cs1c04414_si_002.cif
_cod_data_source_block mo_SG30c_0m
_cod_database_code 4519249
_shelx_shelxl_version_number 2018/3
_shelx_space_group_comment
;
The symmetry employed for this shelxl refinement is uniquely defined
by the following loop, which should always be used as a source of
symmetry information in preference to the above space-group names.
They are only intended as comments.
;
_shelx_estimated_absorpt_t_min 0.763
_shelx_estimated_absorpt_t_max 0.972

loop_
_space_group_symop_operation_xyz
'x, y, z'
'-x+1/2, -y, z+1/2'
'-x, y+1/2, -z+1/2'
'x+1/2, -y+1/2, -z'

loop_
_atom_site_label
_atom_site_type_symbol
_atom_site_fract_x
_atom_site_fract_y
_atom_site_fract_z
_atom_site_U_iso_or_equiv
_atom_site_adp_type
_atom_site_occupancy
_atom_site_site_symmetry_order
_atom_site_calc_flag
_atom_site_refinement_flags_posn
_atom_site_refinement_flags_adp
_atom_site_refinement_flags_occupancy
_atom_site_disorder_assembly
_atom_site_disorder_group
Fe1 Fe 0.48247(11) 0.48235(9) 0.36213(2) 0.01031(18) Uani 1 1 d . U . . .
C2 C 0.3832(8) 0.3572(6) 0.32688(19) 0.0106(12) Uani 1 1 d . U . . .
N2 N 0.5794(8) 0.6057(6) 0.39439(16) 0.0146(12) Uani 1 1 d . U . . .
C3 C 0.2470(9) 0.1934(7) 0.2988(2) 0.0164(14) Uani 1 1 d . U . . .
H3 H 0.188943 0.115140 0.295571 0.020 Uiso 1 1 calc R U . . .
N3 N 0.2986(7) 0.5028(6) 0.39876(16) 0.0169(12) Uani 1 1 d . U . . .
C4 C 0.2883(9) 0.2770(7) 0.2716(2) 0.0173(14) Uani 1 1 d . U . . .
H4 H 0.264416 0.269471 0.245554 0.021 Uiso 1 1 calc R U . . .
N4 N 0.5703(7) 0.3471(6) 0.39541(17) 0.0150(12) Uani 1 1 d . U . . .
C5 C 0.4408(8) 0.4840(7) 0.26988(17) 0.0136(12) Uani 1 1 d . U . . .
H5A H 0.397613 0.487888 0.243909 0.016 Uiso 1 1 calc R U . . .
H5AB H 0.561401 0.474802 0.268515 0.016 Uiso 1 1 calc R U . . .
N5 N 0.3053(7) 0.2430(5) 0.33233(18) 0.0145(11) Uani 1 1 d . U . . .
C6 C 0.3474(9) 0.7113(7) 0.2712(2) 0.0167(14) Uani 1 1 d . U . . .
H6 H 0.335356 0.722399 0.244834 0.020 Uiso 1 1 calc R U . . .
N6 N 0.3723(7) 0.3761(6) 0.28889(17) 0.0131(11) Uani 1 1 d . U . . .
C7 C 0.3176(9) 0.7978(7) 0.2983(2) 0.0179(14) Uani 1 1 d . U . . .
H7 H 0.280741 0.883363 0.294669 0.022 Uiso 1 1 calc R U . . .
N7 N 0.3991(8) 0.6029(5) 0.28985(17) 0.0132(11) Uani 1 1 d . U . . .
N8 N 0.3502(8) 0.7401(5) 0.33237(18) 0.0155(12) Uani 1 1 d . U . . .
C9 C 0.2913(10) 0.1713(7) 0.3679(2) 0.0201(15) Uani 1 1 d . U . . .
H9A H 0.183508 0.130077 0.369289 0.030 Uiso 1 1 calc R U . . .
H9B H 0.304030 0.230533 0.389116 0.030 Uiso 1 1 calc R U . . .
H9C H 0.377202 0.105636 0.369060 0.030 Uiso 1 1 calc R U . . .
N1 N 0.7035(6) 0.4933(5) 0.33886(14) 0.0122(10) Uani 1 1 d . U . . .
C1 C 0.4028(8) 0.6179(6) 0.3278(2) 0.0117(12) Uani 1 1 d . U . . .
C8 C 0.3312(10) 0.8099(7) 0.3676(2) 0.0183(14) Uani 1 1 d . U . . .
H8A H 0.274144 0.755688 0.385882 0.028 Uiso 1 1 calc R U . . .
H8B H 0.267194 0.888041 0.363158 0.028 Uiso 1 1 calc R U . . .
H8C H 0.439510 0.833064 0.377403 0.028 Uiso 1 1 calc R U . . .
C10 C 0.1504(9) 0.4517(7) 0.3978(2) 0.0195(15) Uani 1 1 d . U . . .
H10 H 0.118544 0.404210 0.376274 0.023 Uiso 1 1 calc R U . . .
C11 C 0.0391(10) 0.4648(8) 0.4273(2) 0.0259(16) Uani 1 1 d . U . . .
H11 H -0.066565 0.426934 0.425464 0.031 Uiso 1 1 calc R U . . .
C12 C 0.0815(10) 0.5318(9) 0.4587(2) 0.0288(17) Uani 1 1 d . U . . .
H12 H 0.008506 0.538967 0.479424 0.035 Uiso 1 1 calc R U . . .
C13 C 0.2369(11) 0.5897(8) 0.4595(2) 0.0259(17) Uani 1 1 d . U . . .
H13 H 0.269605 0.640152 0.480429 0.031 Uiso 1 1 calc R U . . .
C14 C 0.3411(10) 0.5725(7) 0.4295(2) 0.0189(14) Uani 1 1 d . U . . .
C15 C 0.5017(10) 0.6360(7) 0.42643(18) 0.0179(13) Uani 1 1 d . U . . .
C16 C 0.5699(11) 0.7298(8) 0.4502(2) 0.0231(16) Uani 1 1 d . U . . .
H16 H 0.517248 0.752374 0.473089 0.028 Uiso 1 1 calc R U . . .
C17 C 0.7140(11) 0.7881(8) 0.4397(2) 0.0225(16) Uani 1 1 d . U . . .
H17 H 0.759740 0.852979 0.455285 0.027 Uiso 1 1 calc R U . . .
C18 C 0.7948(10) 0.7533(7) 0.4064(2) 0.0205(15) Uani 1 1 d . U . . .
H18 H 0.894477 0.793336 0.399124 0.025 Uiso 1 1 calc R U . . .
C19 C 0.7236(9) 0.6582(7) 0.3845(2) 0.0155(13) Uani 1 1 d . U . . .
C20 C 0.7915(9) 0.5974(7) 0.35049(19) 0.0144(13) Uani 1 1 d . U . . .
C21 C 0.9355(9) 0.6355(7) 0.3326(2) 0.0192(14) Uani 1 1 d . U . . .
H21 H 0.992635 0.710420 0.340312 0.023 Uiso 1 1 calc R U . . .
C22 C 0.9923(10) 0.5618(8) 0.3035(2) 0.0243(15) Uani 1 1 d . U . . .
H22 H 1.085138 0.589257 0.289503 0.029 Uiso 1 1 calc R U . . .
C23 C 0.9140(9) 0.4456(8) 0.2942(2) 0.0220(15) Uani 1 1 d . U . . .
H23 H 0.958100 0.388279 0.276062 0.026 Uiso 1 1 calc R U . . .
C24 C 0.7687(9) 0.4198(7) 0.3130(2) 0.0183(14) Uani 1 1 d . U . . .
H24 H 0.712240 0.343131 0.306597 0.022 Uiso 1 1 calc R U . . .
C25 C 0.6253(10) 0.2765(8) 0.4166(2) 0.0217(15) Uani 1 1 d . U . . .
C26 C 0.6927(14) 0.1863(9) 0.4441(3) 0.035(2) Uani 1 1 d . U . . .
H26A H 0.739751 0.234070 0.465190 0.052 Uiso 1 1 calc R U . . .
H26B H 0.778378 0.134464 0.432144 0.052 Uiso 1 1 calc R U . . .
H26C H 0.605217 0.130042 0.453243 0.052 Uiso 1 1 calc R U . . .
P1A P 0.8034(2) 1.0275(2) 0.32836(5) 0.0181(4) Uani 1 1 d . U . . .
F1A F 0.7168(6) 0.8947(5) 0.31657(14) 0.0260(10) Uani 1 1 d . U . . .
F2A F 0.9649(6) 0.9497(5) 0.34050(14) 0.0275(10) Uani 1 1 d . U . . .
F3A F 0.7285(6) 1.0128(6) 0.36953(12) 0.0345(12) Uani 1 1 d . U . . .
F4A F 0.6428(6) 1.1036(5) 0.31496(13) 0.0239(10) Uani 1 1 d . U . . .
F5A F 0.8759(6) 1.0402(5) 0.28618(13) 0.0292(11) Uani 1 1 d . U . . .
F6A F 0.8893(7) 1.1588(5) 0.33937(16) 0.0325(12) Uani 1 1 d . U . . .
P1B P 0.6675(2) 0.4855(2) 0.53528(5) 0.0231(4) Uani 1 1 d . U . . .
F1B F 0.6319(14) 0.3428(8) 0.5447(3) 0.061(3) Uani 0.843(8) 1 d D U P A 1
F2B F 0.7375(11) 0.4542(11) 0.4952(2) 0.070(3) Uani 0.843(8) 1 d D U P A 1
F3B F 0.4897(8) 0.5025(10) 0.51765(19) 0.056(2) Uani 0.843(8) 1 d D U P A 1
F4B F 0.5951(12) 0.5217(10) 0.5754(2) 0.067(3) Uani 0.843(8) 1 d D U P A 1
F5B F 0.8434(10) 0.4695(11) 0.5540(3) 0.068(3) Uani 0.843(8) 1 d D U P A 1
F6B F 0.7074(18) 0.6298(8) 0.5258(3) 0.085(4) Uani 0.843(8) 1 d D U P A 1
F1B' F 0.795(5) 0.365(4) 0.5264(14) 0.074(8) Uani 0.157(8) 1 d D U P A 2
F2B' F 0.767(6) 0.573(5) 0.5059(13) 0.078(10) Uani 0.157(8) 1 d D U P A 2
F3B' F 0.556(5) 0.428(4) 0.5011(11) 0.063(8) Uani 0.157(8) 1 d D U P A 2
F4B' F 0.587(6) 0.387(4) 0.5625(12) 0.059(9) Uani 0.157(8) 1 d D U P A 2
F5B' F 0.785(6) 0.532(5) 0.5666(12) 0.072(8) Uani 0.157(8) 1 d D U P A 2
F6B' F 0.558(6) 0.594(4) 0.5382(13) 0.077(8) Uani 0.157(8) 1 d D U P A 2

loop_
_atom_site_aniso_label
_atom_site_aniso_U_11
_atom_site_aniso_U_22
_atom_site_aniso_U_33
_atom_site_aniso_U_23
_atom_site_aniso_U_13
_atom_site_aniso_U_12
Fe1 0.0091(4) 0.0091(4) 0.0127(4) 0.0006(3) 0.0003(3) 0.0005(3)
C2 0.009(3) 0.005(3) 0.017(3) 0.003(2) 0.002(2) 0.003(2)
N2 0.014(3) 0.017(3) 0.013(3) -0.001(2) -0.007(2) 0.001(2)
C3 0.010(3) 0.013(3) 0.027(4) -0.001(3) -0.001(3) -0.005(2)
N3 0.015(2) 0.018(3) 0.017(2) 0.003(2) 0.004(2) 0.005(2)
C4 0.018(3) 0.016(3) 0.018(3) -0.003(3) -0.003(3) 0.001(3)
N4 0.012(3) 0.014(3) 0.019(3) 0.004(2) 0.003(2) 0.001(2)
C5 0.013(3) 0.014(3) 0.013(3) 0.004(2) -0.001(2) 0.001(2)
N5 0.012(3) 0.009(2) 0.022(3) 0.000(2) 0.000(2) -0.002(2)
C6 0.017(3) 0.013(3) 0.020(3) 0.004(3) -0.001(3) -0.001(3)
N6 0.013(3) 0.011(3) 0.015(3) -0.002(2) 0.001(2) 0.000(2)
C7 0.016(3) 0.015(3) 0.023(3) 0.004(3) -0.003(3) -0.003(3)
N7 0.013(3) 0.009(2) 0.018(3) 0.002(2) -0.001(2) 0.004(2)
N8 0.018(3) 0.009(2) 0.019(3) 0.000(2) -0.002(2) 0.002(2)
C9 0.018(3) 0.016(3) 0.026(4) 0.004(3) 0.002(3) -0.005(3)
N1 0.012(2) 0.011(3) 0.014(2) 0.002(2) 0.0025(18) 0.001(2)
C1 0.008(3) 0.008(3) 0.019(3) 0.003(2) 0.001(2) -0.001(2)
C8 0.023(4) 0.012(3) 0.020(4) -0.004(3) 0.001(3) 0.005(3)
C10 0.018(3) 0.018(3) 0.023(3) 0.006(3) 0.003(3) -0.003(3)
C11 0.020(3) 0.029(4) 0.029(4) 0.005(3) 0.007(3) -0.003(3)
C12 0.022(3) 0.035(4) 0.029(4) 0.003(4) 0.012(3) -0.004(4)
C13 0.033(4) 0.030(4) 0.015(3) -0.002(3) 0.006(3) 0.004(3)
C14 0.021(3) 0.020(3) 0.016(3) 0.005(3) 0.000(3) 0.001(3)
C15 0.022(3) 0.017(3) 0.015(3) 0.002(2) -0.001(3) -0.002(3)
C16 0.031(4) 0.020(3) 0.019(3) -0.002(3) -0.004(3) 0.001(3)
C17 0.030(4) 0.021(4) 0.017(3) -0.006(3) -0.006(3) 0.002(3)
C18 0.022(3) 0.018(3) 0.022(3) 0.002(3) -0.004(3) -0.008(3)
C19 0.016(3) 0.013(3) 0.018(3) 0.000(2) -0.002(3) 0.003(3)
C20 0.012(3) 0.014(3) 0.017(3) 0.002(2) -0.001(2) -0.003(2)
C21 0.015(3) 0.012(3) 0.031(4) 0.002(3) 0.001(3) -0.003(2)
C22 0.012(3) 0.031(4) 0.030(4) 0.002(3) 0.001(3) -0.002(3)
C23 0.015(3) 0.026(4) 0.025(4) -0.001(3) 0.003(3) 0.004(3)
C24 0.015(3) 0.017(3) 0.022(3) 0.001(3) -0.002(3) -0.003(3)
C25 0.018(3) 0.021(3) 0.026(4) -0.001(3) -0.002(3) -0.003(3)
C26 0.054(6) 0.020(4) 0.030(5) 0.005(3) -0.009(4) 0.007(4)
P1A 0.0169(8) 0.0177(8) 0.0196(8) 0.0021(7) -0.0024(6) 0.0015(7)
F1A 0.018(2) 0.022(2) 0.038(3) -0.001(2) -0.002(2) -0.0003(18)
F2A 0.017(2) 0.029(3) 0.036(3) 0.0007(19) -0.0093(19) 0.0041(19)
F3A 0.039(3) 0.048(3) 0.017(2) 0.005(2) 0.0011(18) 0.007(3)
F4A 0.020(2) 0.029(2) 0.024(2) 0.0019(19) -0.0012(19) 0.0017(19)
F5A 0.018(2) 0.045(3) 0.025(2) 0.007(2) 0.0060(18) 0.000(2)
F6A 0.030(3) 0.020(2) 0.047(3) -0.002(2) -0.014(2) -0.004(2)
P1B 0.0201(9) 0.0261(10) 0.0231(9) 0.0035(8) -0.0014(7) 0.0021(8)
F1B 0.076(6) 0.032(4) 0.076(6) 0.008(4) -0.013(5) -0.009(4)
F2B 0.050(5) 0.105(8) 0.055(5) -0.016(5) 0.023(4) 0.000(5)
F3B 0.021(3) 0.105(7) 0.043(4) 0.015(4) -0.010(3) 0.009(4)
F4B 0.080(6) 0.091(6) 0.030(3) -0.011(4) 0.002(4) 0.039(5)
F5B 0.033(4) 0.081(7) 0.090(6) 0.032(6) -0.024(4) -0.010(4)
F6B 0.139(9) 0.038(5) 0.080(6) 0.026(4) -0.049(7) -0.030(6)
F1B' 0.061(13) 0.072(14) 0.087(14) -0.004(13) -0.005(13) 0.008(13)
F2B' 0.076(16) 0.086(16) 0.071(16) 0.008(15) 0.009(15) -0.013(15)
F3B' 0.057(13) 0.066(13) 0.066(13) -0.014(12) -0.019(12) 0.013(12)
F4B' 0.066(15) 0.055(15) 0.057(15) 0.009(14) 0.004(14) -0.006(14)
F5B' 0.080(14) 0.068(14) 0.068(13) 0.001(13) -0.019(13) 0.005(13)
F6B' 0.080(14) 0.083(14) 0.068(13) -0.002(13) -0.015(13) 0.021(13)

loop_
_atom_type_symbol
_atom_type_description
_atom_type_scat_dispersion_real
_atom_type_scat_dispersion_imag
_atom_type_scat_source
C C 0.0033 0.0016 'International Tables Vol C Tables 4.2.6.8 and 6.1.1.4'
H H 0.0000 0.0000 'International Tables Vol C Tables 4.2.6.8 and 6.1.1.4'
N N 0.0061 0.0033 'International Tables Vol C Tables 4.2.6.8 and 6.1.1.4'
F F 0.0171 0.0103 'International Tables Vol C Tables 4.2.6.8 and 6.1.1.4'
P P 0.1023 0.0942 'International Tables Vol C Tables 4.2.6.8 and 6.1.1.4'
Fe Fe 0.3463 0.8444 'International Tables Vol C Tables 4.2.6.8 and 6.1.1.4'

loop_
_geom_angle_atom_site_label_1
_geom_angle_atom_site_label_2
_geom_angle_atom_site_label_3
_geom_angle
_geom_angle_site_symmetry_1
_geom_angle_site_symmetry_3
_geom_angle_publ_flag
N2 Fe1 N4 88.3(2) . . ?
N2 Fe1 C1 91.5(3) . . ?
N4 Fe1 C1 177.8(3) . . ?
N2 Fe1 C2 178.0(3) . . ?
N4 Fe1 C2 93.3(3) . . ?
C1 Fe1 C2 86.8(3) . . ?
N2 Fe1 N1 80.5(3) . . ?
N4 Fe1 N1 87.8(2) . . ?
C1 Fe1 N1 89.9(2) . . ?
C2 Fe1 N1 98.3(2) . . ?
N2 Fe1 N3 81.1(3) . . ?
N4 Fe1 N3 87.5(2) . . ?
C1 Fe1 N3 94.6(3) . . ?
C2 Fe1 N3 100.2(3) . . ?
N1 Fe1 N3 161.2(2) . . ?
N5 C2 N6 103.6(6) . . ?
N5 C2 Fe1 132.4(5) . . ?
N6 C2 Fe1 123.8(5) . . ?
C15 N2 C19 122.7(6) . . ?
C15 N2 Fe1 118.5(5) . . ?
C19 N2 Fe1 118.8(5) . . ?
C4 C3 N5 107.0(6) . . ?
C10 N3 C14 117.9(6) . . ?
C10 N3 Fe1 128.9(5) . . ?
C14 N3 Fe1 113.0(5) . . ?
C3 C4 N6 106.7(6) . . ?
C25 N4 Fe1 174.4(6) . . ?
N6 C5 N7 110.2(5) . . ?
C2 N5 C3 111.3(6) . . ?
C2 N5 C9 126.9(6) . . ?
C3 N5 C9 121.7(6) . . ?
C7 C6 N7 105.1(6) . . ?
C2 N6 C4 111.3(6) . . ?
C2 N6 C5 123.8(6) . . ?
C4 N6 C5 124.9(6) . . ?
C6 C7 N8 107.7(6) . . ?
C1 N7 C6 113.0(6) . . ?
C1 N7 C5 125.0(6) . . ?
C6 N7 C5 122.0(6) . . ?
C1 N8 C7 111.4(6) . . ?
C1 N8 C8 127.4(6) . . ?
C7 N8 C8 121.1(6) . . ?
C24 N1 C20 117.7(6) . . ?
C24 N1 Fe1 128.8(5) . . ?
C20 N1 Fe1 113.3(4) . . ?
N8 C1 N7 102.8(6) . . ?
N8 C1 Fe1 134.5(6) . . ?
N7 C1 Fe1 122.6(5) . . ?
N3 C10 C11 122.6(7) . . ?
C12 C11 C10 120.1(7) . . ?
C11 C12 C13 117.7(7) . . ?
C14 C13 C12 119.1(8) . . ?
N3 C14 C13 122.5(8) . . ?
N3 C14 C15 114.0(6) . . ?
C13 C14 C15 123.3(7) . . ?
N2 C15 C16 119.2(7) . . ?
N2 C15 C14 112.2(6) . . ?
C16 C15 C14 128.2(7) . . ?
C17 C16 C15 118.8(7) . . ?
C16 C17 C18 121.0(7) . . ?
C19 C18 C17 117.6(7) . . ?
N2 C19 C18 120.6(7) . . ?
N2 C19 C20 111.7(6) . . ?
C18 C19 C20 127.7(7) . . ?
N1 C20 C21 122.0(6) . . ?
N1 C20 C19 113.2(6) . . ?
C21 C20 C19 124.7(7) . . ?
C22 C21 C20 118.1(7) . . ?
C21 C22 C23 120.4(7) . . ?
C24 C23 C22 116.2(7) . . ?
N1 C24 C23 124.9(7) . . ?
N4 C25 C26 179.0(9) . . ?
F6A P1A F3A 91.4(3) . . ?
F6A P1A F4A 90.4(3) . . ?
F3A P1A F4A 90.5(3) . . ?
F6A P1A F2A 90.4(3) . . ?
F3A P1A F2A 91.1(3) . . ?
F4A P1A F2A 178.3(3) . . ?
F6A P1A F1A 179.2(3) . . ?
F3A P1A F1A 89.3(3) . . ?
F4A P1A F1A 89.4(3) . . ?
F2A P1A F1A 89.7(3) . . ?
F6A P1A F5A 89.8(3) . . ?
F3A P1A F5A 178.6(3) . . ?
F4A P1A F5A 89.0(3) . . ?
F2A P1A F5A 89.5(3) . . ?
F1A P1A F5A 89.4(3) . . ?
F6B' P1B F5B' 95(2) . . ?
F6B' P1B F4B' 102(2) . . ?
F5B' P1B F4B' 91(2) . . ?
F1B P1B F2B 93.8(6) . . ?
F1B P1B F6B 178.8(7) . . ?
F2B P1B F6B 85.9(7) . . ?
F1B P1B F3B 91.3(6) . . ?
F2B P1B F3B 89.8(5) . . ?
F6B P1B F3B 89.9(6) . . ?
F1B P1B F4B 87.9(6) . . ?
F2B P1B F4B 178.1(6) . . ?
F6B P1B F4B 92.4(7) . . ?
F3B P1B F4B 89.4(4) . . ?
F1B P1B F5B 88.7(6) . . ?
F2B P1B F5B 91.8(6) . . ?
F6B P1B F5B 90.2(6) . . ?
F3B P1B F5B 178.4(5) . . ?
F4B P1B F5B 89.0(5) . . ?
F6B' P1B F2B' 85(2) . . ?
F5B' P1B F2B' 89(2) . . ?
F4B' P1B F2B' 173(3) . . ?
F6B' P1B F3B' 90(2) . . ?
F5B' P1B F3B' 175(3) . . ?
F4B' P1B F3B' 89(2) . . ?
F2B' P1B F3B' 90(2) . . ?
F6B' P1B F1B' 173(2) . . ?
F5B' P1B F1B' 89(2) . . ?
F4B' P1B F1B' 83(2) . . ?
F2B' P1B F1B' 89(2) . . ?
F3B' P1B F1B' 86(2) . . ?

loop_
_geom_bond_atom_site_label_1
_geom_bond_atom_site_label_2
_geom_bond_distance
_geom_bond_site_symmetry_2
_geom_bond_publ_flag
Fe1 N2 1.897(6) . ?
Fe1 N4 1.976(6) . ?
Fe1 C1 1.979(7) . ?
Fe1 C2 1.983(7) . ?
Fe1 N1 1.988(5) . ?
Fe1 N3 1.998(6) . ?
C2 N5 1.364(8) . ?
C2 N6 1.370(9) . ?
N2 C15 1.343(9) . ?
N2 C19 1.344(9) . ?
C3 C4 1.345(10) . ?
C3 N5 1.386(10) . ?
N3 C10 1.321(9) . ?
N3 C14 1.359(9) . ?
C4 N6 1.385(9) . ?
N4 C25 1.146(10) . ?
C5 N6 1.426(9) . ?
C5 N7 1.468(9) . ?
N5 C9 1.476(9) . ?
C6 C7 1.343(11) . ?
C6 N7 1.377(9) . ?
C7 N8 1.380(9) . ?
N7 C1 1.359(9) . ?
N8 C1 1.353(8) . ?
N8 C8 1.458(9) . ?
N1 C24 1.312(9) . ?
N1 C20 1.365(9) . ?
C10 C11 1.394(11) . ?
C11 C12 1.364(12) . ?
C12 C13 1.404(12) . ?
C13 C14 1.376(11) . ?
C14 C15 1.472(11) . ?
C15 C16 1.408(10) . ?
C16 C17 1.376(12) . ?
C17 C18 1.405(11) . ?
C18 C19 1.389(10) . ?
C19 C20 1.474(10) . ?
C20 C21 1.395(10) . ?
C21 C22 1.370(11) . ?
C22 C23 1.409(11) . ?
C23 C24 1.387(10) . ?
C25 C26 1.463(12) . ?
P1A F6A 1.587(5) . ?
P1A F3A 1.595(5) . ?
P1A F4A 1.604(5) . ?
P1A F2A 1.606(5) . ?
P1A F1A 1.610(5) . ?
P1A F5A 1.619(5) . ?
P1B F6B' 1.44(3) . ?
P1B F5B' 1.55(3) . ?
P1B F1B 1.552(8) . ?
P1B F4B' 1.55(3) . ?
P1B F2B 1.573(8) . ?
P1B F6B 1.576(9) . ?
P1B F3B 1.590(6) . ?
P1B F4B 1.591(7) . ?
P1B F5B 1.592(8) . ?
P1B F2B' 1.61(4) . ?
P1B F3B' 1.63(3) . ?
P1B F1B' 1.66(3) . ?

loop_
_geom_torsion_atom_site_label_1
_geom_torsion_atom_site_label_2
_geom_torsion_atom_site_label_3
_geom_torsion_atom_site_label_4
_geom_torsion
_geom_torsion_site_symmetry_1
_geom_torsion_site_symmetry_2
_geom_torsion_site_symmetry_3
_geom_torsion_site_symmetry_4
_geom_torsion_publ_flag
N4 Fe1 N2 C15 -79.8(5) . . . . ?
C1 Fe1 N2 C15 102.4(6) . . . . ?
N1 Fe1 N2 C15 -167.9(6) . . . . ?
N3 Fe1 N2 C15 8.0(5) . . . . ?
N4 Fe1 N2 C19 99.5(5) . . . . ?
C1 Fe1 N2 C19 -78.2(5) . . . . ?
N1 Fe1 N2 C19 11.5(5) . . . . ?
N3 Fe1 N2 C19 -172.7(6) . . . . ?
N5 C3 C4 N6 0.4(8) . . . . ?
N6 C2 N5 C3 -0.4(7) . . . . ?
Fe1 C2 N5 C3 176.1(5) . . . . ?
N6 C2 N5 C9 175.1(6) . . . . ?
Fe1 C2 N5 C9 -8.4(11) . . . . ?
C4 C3 N5 C2 0.0(8) . . . . ?
C4 C3 N5 C9 -175.8(7) . . . . ?
N5 C2 N6 C4 0.7(7) . . . . ?
Fe1 C2 N6 C4 -176.2(5) . . . . ?
N5 C2 N6 C5 -178.7(6) . . . . ?
Fe1 C2 N6 C5 4.4(9) . . . . ?
C3 C4 N6 C2 -0.7(8) . . . . ?
C3 C4 N6 C5 178.7(6) . . . . ?
N7 C5 N6 C2 -46.8(8) . . . . ?
N7 C5 N6 C4 133.8(7) . . . . ?
N7 C6 C7 N8 -0.5(8) . . . . ?
C7 C6 N7 C1 0.1(9) . . . . ?
C7 C6 N7 C5 178.6(6) . . . . ?
N6 C5 N7 C1 42.3(8) . . . . ?
N6 C5 N7 C6 -136.0(7) . . . . ?
C6 C7 N8 C1 0.8(8) . . . . ?
C6 C7 N8 C8 179.4(7) . . . . ?
C7 N8 C1 N7 -0.7(8) . . . . ?
C8 N8 C1 N7 -179.2(7) . . . . ?
C7 N8 C1 Fe1 176.0(6) . . . . ?
C8 N8 C1 Fe1 -2.5(12) . . . . ?
C6 N7 C1 N8 0.4(8) . . . . ?
C5 N7 C1 N8 -178.1(6) . . . . ?
C6 N7 C1 Fe1 -176.8(5) . . . . ?
C5 N7 C1 Fe1 4.7(9) . . . . ?
C14 N3 C10 C11 -1.3(11) . . . . ?
Fe1 N3 C10 C11 173.8(6) . . . . ?
N3 C10 C11 C12 -0.4(13) . . . . ?
C10 C11 C12 C13 2.3(13) . . . . ?
C11 C12 C13 C14 -2.5(13) . . . . ?
C10 N3 C14 C13 1.0(11) . . . . ?
Fe1 N3 C14 C13 -174.9(6) . . . . ?
C10 N3 C14 C15 -174.3(6) . . . . ?
Fe1 N3 C14 C15 9.9(8) . . . . ?
C12 C13 C14 N3 1.0(12) . . . . ?
C12 C13 C14 C15 175.8(8) . . . . ?
C19 N2 C15 C16 2.3(11) . . . . ?
Fe1 N2 C15 C16 -178.4(5) . . . . ?
C19 N2 C15 C14 176.0(6) . . . . ?
Fe1 N2 C15 C14 -4.7(8) . . . . ?
N3 C14 C15 N2 -3.8(9) . . . . ?
C13 C14 C15 N2 -179.0(7) . . . . ?
N3 C14 C15 C16 169.2(7) . . . . ?
C13 C14 C15 C16 -6.0(12) . . . . ?
N2 C15 C16 C17 0.3(11) . . . . ?
C14 C15 C16 C17 -172.2(7) . . . . ?
C15 C16 C17 C18 -1.5(12) . . . . ?
C16 C17 C18 C19 0.1(12) . . . . ?
C15 N2 C19 C18 -3.8(11) . . . . ?
Fe1 N2 C19 C18 176.9(5) . . . . ?
C15 N2 C19 C20 173.2(6) . . . . ?
Fe1 N2 C19 C20 -6.1(8) . . . . ?
C17 C18 C19 N2 2.5(11) . . . . ?
C17 C18 C19 C20 -174.0(7) . . . . ?
C24 N1 C20 C21 8.2(10) . . . . ?
Fe1 N1 C20 C21 -167.9(5) . . . . ?
C24 N1 C20 C19 -168.6(6) . . . . ?
Fe1 N1 C20 C19 15.4(7) . . . . ?
N2 C19 C20 N1 -6.5(8) . . . . ?
C18 C19 C20 N1 170.2(7) . . . . ?
N2 C19 C20 C21 176.9(7) . . . . ?
C18 C19 C20 C21 -6.4(12) . . . . ?
N1 C20 C21 C22 -2.8(11) . . . . ?
C19 C20 C21 C22 173.5(7) . . . . ?
C20 C21 C22 C23 -5.0(11) . . . . ?
C21 C22 C23 C24 7.2(11) . . . . ?
C20 N1 C24 C23 -5.8(11) . . . . ?
Fe1 N1 C24 C23 169.6(6) . . . . ?
C22 C23 C24 N1 -1.7(11) . . . . ?
